data_4501694
loop_
_publ_author_name
'Niu, Jingyang'
'Fu, Xiao'
'Zhao, Junwei'
'Li, Suzhi'
'Ma, Pengtao'
'Wang, Jingping'

_publ_section_title
;
 Two-Dimensional Polyoxoniobates Constructed from Lindqvist-Type
 Hexaniobates Functionalized by Mixed Ligands
;
_journal_issue 7
_journal_name_full 'Crystal Growth &amp; Design'
_journal_page_first 3110
_journal_paper_doi 10.1021/cg100236c
_journal_volume 10
_journal_year 2010
_chemical_formula_sum 'C28 H66 Cu4 N12 Nb6 O28'
_chemical_formula_weight 1830.55
_chemical_name_systematic
; 
 ? 
;
_space_group_IT_number 58
_symmetry_cell_setting orthorhombic
_symmetry_space_group_name_Hall '-P 2 2n'
_symmetry_space_group_name_H-M 'P n n m'
_atom_sites_solution_hydrogens geom
_atom_sites_solution_primary direct
_atom_sites_solution_secondary difmap
_audit_creation_method SHELXL-97
_cell_angle_alpha 90.00
_cell_angle_beta 90.00
_cell_angle_gamma 90.00
_cell_formula_units_Z 4
_cell_length_a 30.8690(15)
_cell_length_b 13.7091(6)
_cell_length_c 14.6688(7)
_cell_measurement_reflns_used 9985
_cell_measurement_temperature 296(2)
_cell_measurement_theta_max 28.25
_cell_measurement_theta_min 2.42
_cell_volume 6207.6(5)
_computing_cell_refinement 'Bruker SMART'
_computing_data_collection 'Bruker SMART'
_computing_data_reduction 'Bruker SAINT'
_computing_molecular_graphics 'Bruker SHELXTL'
_computing_publication_material 'Bruker SHELXTL'
_computing_structure_refinement 'SHELXL-97 (Sheldrick, 1997)'
_computing_structure_solution 'SHELXS-97 (Sheldrick, 1990)'
_diffrn_ambient_temperature 296(2)
_diffrn_measured_fraction_theta_full 0.997
_diffrn_measured_fraction_theta_max 0.997
_diffrn_measurement_device_type 'CCD area detector'
_diffrn_measurement_method 'phi and omega scans'
_diffrn_radiation_monochromator graphite
_diffrn_radiation_source 'fine-focus sealed tube'
_diffrn_radiation_type MoK\a
_diffrn_radiation_wavelength 0.71073
_diffrn_reflns_av_R_equivalents 0.0260
_diffrn_reflns_av_sigmaI/netI 0.0189
_diffrn_reflns_limit_h_max 30
_diffrn_reflns_limit_h_min -36
_diffrn_reflns_limit_k_max 16
_diffrn_reflns_limit_k_min -15
_diffrn_reflns_limit_l_max 17
_diffrn_reflns_limit_l_min -17
_diffrn_reflns_number 31164
_diffrn_reflns_theta_full 25.10
_diffrn_reflns_theta_max 25.10
_diffrn_reflns_theta_min 1.99
_exptl_absorpt_coefficient_mu 2.488
_exptl_absorpt_correction_T_max 0.6630
_exptl_absorpt_correction_T_min 0.5426
_exptl_absorpt_correction_type multi-scan
_exptl_absorpt_process_details SADABS
_exptl_crystal_colour dark-blue
_exptl_crystal_density_diffrn 1.959
_exptl_crystal_density_method 'not measured'
_exptl_crystal_description block
_exptl_crystal_F_000 3616
_exptl_crystal_size_max 0.28
_exptl_crystal_size_mid 0.22
_exptl_crystal_size_min 0.18
_refine_diff_density_max 1.432
_refine_diff_density_min -0.967
_refine_diff_density_rms 0.154
_refine_ls_extinction_method none
_refine_ls_goodness_of_fit_ref 1.086
_refine_ls_hydrogen_treatment constr
_refine_ls_matrix_type full
_refine_ls_number_parameters 389
_refine_ls_number_reflns 5751
_refine_ls_number_restraints 1
_refine_ls_restrained_S_all 1.087
_refine_ls_R_factor_all 0.0526
_refine_ls_R_factor_gt 0.0465
_refine_ls_shift/su_max 0.000
_refine_ls_shift/su_mean 0.000
_refine_ls_structure_factor_coef Fsqd
_refine_ls_weighting_details 'calc w=1/[\s^2^(Fo^2^)+(0.0666P)^2^+36.5485P] where P=(Fo^2^+2Fc^2^)/3'
_refine_ls_weighting_scheme calc
_refine_ls_wR_factor_gt 0.1310
_refine_ls_wR_factor_ref 0.1343
_reflns_number_gt 5132
_reflns_number_total 5751
_reflns_threshold_expression >2sigma(I)
_cod_data_source_file cg100236c_si_002.cif
_cod_data_source_block njy1
_cod_depositor_comments
;
The following automatic conversions were performed:

'_symmetry_cell_setting' value 'Orthorhombic' changed to
'orthorhombic' according to
/home/saulius/struct/CIF-dictionaries/cif_core.dic dictionary named
'cif_core.dic' version 2.4.2 from
2011-04-26.

'_exptl_absorpt_correction_type' value 'Multi-scan'
changed to 'multi-scan' according to
/home/saulius/struct/CIF-dictionaries/cif_core.dic dictionary named
'cif_core.dic' version 2.4.2 from 2011-04-26.

Automatic conversion script
Id: cif_fix_values 1715 2011-07-08 13:25:40Z adriana 
;
_cod_original_sg_symbol_H-M Pnnm
_cod_database_code 4501694

loop_
_symmetry_equiv_pos_as_xyz
'x, y, z'
'-x, -y, z'
'-x+1/2, y+1/2, -z+1/2'
'x+1/2, -y+1/2, -z+1/2'
'-x, -y, -z'
'x, y, -z'
'x-1/2, -y-1/2, z-1/2'
'-x-1/2, y-1/2, z-1/2'

loop_
_atom_site_label
_atom_site_type_symbol
_atom_site_fract_x
_atom_site_fract_y
_atom_site_fract_z
_atom_site_U_iso_or_equiv
_atom_site_adp_type
_atom_site_occupancy
_atom_site_symmetry_multiplicity
_atom_site_calc_flag
_atom_site_refinement_flags
Nb1 Nb 0.145456(13) 0.33722(3) 0.11585(3) 0.02693(10) Uani 1 1 d .
Nb2 Nb 0.196109(18) 0.15195(4) 0.0000 0.02588(13) Uani 1 2 d S
Nb3 Nb 0.253278(12) 0.31564(3) 0.11416(3) 0.02497(10) Uani 1 1 d .
Nb4 Nb 0.210145(18) 0.49852(4) 0.0000 0.02646(13) Uani 1 2 d S
Cu1 Cu 0.09912(3) 0.17399(6) 0.0000 0.0376(2) Uani 1 2 d S
Cu2 Cu 0.11338(3) 0.52110(7) 0.0000 0.0458(3) Uani 1 2 d S
Cu3 Cu 0.24202(3) 0.06739(6) 0.24746(6) 0.0560(2) Uani 1 1 d .
O1 O 0.10553(11) 0.3449(3) 0.2018(3) 0.0446(10) Uani 1 1 d .
O2 O 0.19093(17) 0.0222(3) 0.0000 0.0449(14) Uani 1 2 d S
O3 O 0.29214(11) 0.3078(3) 0.2034(2) 0.0410(9) Uani 1 1 d .
O4 O 0.21417(18) 0.6283(4) 0.0000 0.0466(14) Uani 1 2 d S
O5 O 0.28762(13) 0.3085(3) 0.0000 0.0278(10) Uani 1 2 d S
O6 O 0.19839(10) 0.3259(2) 0.1853(2) 0.0322(8) Uani 1 1 d .
O7 O 0.14618(10) 0.1915(2) 0.0887(2) 0.0313(8) Uani 1 1 d .
O8 O 0.23677(10) 0.1757(2) 0.0971(2) 0.0299(7) Uani 1 1 d .
O9 O 0.15780(10) 0.4805(2) 0.0883(2) 0.0331(8) Uani 1 1 d .
O10 O 0.24843(10) 0.4605(2) 0.0963(2) 0.0313(8) Uani 1 1 d .
O11 O 0.10934(13) 0.3442(3) 0.0000 0.0291(11) Uani 1 2 d S
O12 O 0.19989(13) 0.3266(3) 0.0000 0.0232(10) Uani 1 2 d S
N1 N 0.05175(15) 0.1447(3) 0.0883(4) 0.0549(14) Uani 1 1 d .
N2 N 0.06931(16) 0.5684(4) 0.0874(5) 0.0706(19) Uani 1 1 d .
N3 N 0.22782(18) 0.1735(4) 0.3341(4) 0.0579(14) Uani 1 1 d .
H3B H 0.2461 0.1708 0.3818 0.070 Uiso 1 1 calc R
H3C H 0.2316 0.2315 0.3064 0.070 Uiso 1 1 calc R
N4 N 0.1776(2) 0.0421(6) 0.2512(5) 0.093(2) Uani 1 1 d .
H4B H 0.1656 0.0569 0.1970 0.112 Uiso 1 1 calc R
H4C H 0.1725 -0.0213 0.2630 0.112 Uiso 1 1 calc R
N5 N 0.2549(2) -0.0396(5) 0.1603(4) 0.096(3) Uani 1 1 d D
H5A H 0.2506 -0.0975 0.1877 0.115 Uiso 1 1 calc R
H5B H 0.2369 -0.0356 0.1122 0.115 Uiso 1 1 calc R
N6 N 0.30547(17) 0.0915(5) 0.2450(4) 0.0697(17) Uani 1 1 d .
H6B H 0.3110 0.1558 0.2408 0.084 Uiso 1 1 calc R
H6C H 0.3180 0.0685 0.2961 0.084 Uiso 1 1 calc R
C1 C 0.0558(2) 0.1441(5) 0.1784(6) 0.068(2) Uani 1 1 d .
H1A H 0.0830 0.1528 0.2048 0.081 Uiso 1 1 calc R
C2 C 0.0196(3) 0.1305(5) 0.2338(6) 0.087(3) Uani 1 1 d .
H2A H 0.0224 0.1306 0.2969 0.105 Uiso 1 1 calc R
C3 C -0.0200(3) 0.1172(6) 0.1947(9) 0.112(4) Uani 1 1 d .
H3A H -0.0443 0.1087 0.2313 0.135 Uiso 1 1 calc R
C4 C -0.0240(2) 0.1162(5) 0.1027(8) 0.096(3) Uani 1 1 d .
H4A H -0.0508 0.1061 0.0754 0.115 Uiso 1 1 calc R
C5 C 0.01247(17) 0.1306(4) 0.0504(6) 0.071(2) Uani 1 1 d .
C6 C 0.0734(2) 0.5678(5) 0.1788(7) 0.080(2) Uani 1 1 d .
H6A H 0.0992 0.5466 0.2048 0.096 Uiso 1 1 calc R
C7 C 0.0397(3) 0.5981(6) 0.2348(8) 0.100(3) Uani 1 1 d .
H7A H 0.0429 0.5984 0.2978 0.120 Uiso 1 1 calc R
C8 C 0.0016(2) 0.6278(5) 0.1947(10) 0.124(4) Uani 1 1 d .
H8A H -0.0212 0.6487 0.2311 0.149 Uiso 1 1 calc R
C9 C -0.0030(2) 0.6270(5) 0.1026(9) 0.105(4) Uani 1 1 d .
H9A H -0.0290 0.6452 0.0757 0.126 Uiso 1 1 calc R
C10 C 0.03160(17) 0.5987(4) 0.0501(6) 0.079(3) Uani 1 1 d .
C11 C 0.1840(3) 0.1668(9) 0.3667(7) 0.125(4) Uani 1 1 d .
H11A H 0.1844 0.1486 0.4307 0.150 Uiso 1 1 calc R
H11B H 0.1703 0.2303 0.3619 0.150 Uiso 1 1 calc R
C12 C 0.1597(5) 0.0998(11) 0.3192(11) 0.154(5) Uiso 1 1 d .
H12A H 0.1359 0.1352 0.2918 0.184 Uiso 1 1 calc R
H12B H 0.1472 0.0558 0.3638 0.184 Uiso 1 1 calc R
C13 C 0.2991(3) -0.0328(10) 0.1295(8) 0.134(4) Uiso 1 1 d D
H13A H 0.3134 -0.0938 0.1443 0.160 Uiso 1 1 calc R
H13B H 0.2987 -0.0274 0.0636 0.160 Uiso 1 1 calc R
C14 C 0.3228(4) 0.0377(9) 0.1611(9) 0.130(4) Uiso 1 1 d .
H14A H 0.3269 0.0851 0.1127 0.156 Uiso 1 1 calc R
H14B H 0.3511 0.0114 0.1761 0.156 Uiso 1 1 calc R
O1W O 0.3638(3) 0.1966(8) 0.0000 0.123(4) Uani 1 2 d S
O2W O 0.4117(4) 0.0118(10) 0.0000 0.143(4) Uani 1 2 d S
O3W O 0.0815(3) 0.3537(8) 0.3747(5) 0.073(3) Uani 0.50 1 d P
O4W O 0.3697(3) 0.3157(10) 0.2807(8) 0.093(4) Uani 0.50 1 d P
O5W O 0.2317(5) 0.8293(10) 0.0000 0.099(6) Uani 0.50 2 d SP
O6W O 0.1374(3) 0.7259(8) 0.0422(9) 0.102(5) Uani 0.50 1 d P
O7W O 0.0824(4) 0.7891(14) 0.3716(8) 0.130(6) Uani 0.50 1 d P
O8W O 0.3596(4) 0.4317(11) 0.0000 0.152(12) Uani 0.50 2 d SP
O9W O 0.3757(3) 0.3994(10) 0.4431(10) 0.112(5) Uani 0.50 1 d P
O10W O 0.0791(9) 0.197(2) 0.5000 0.146(10) Uani 0.50 2 d SP
O11W O 0.0046(11) 0.706(3) 0.417(3) 0.143(11) Uiso 0.25 1 d P

loop_
_atom_site_aniso_label
_atom_site_aniso_U_11
_atom_site_aniso_U_22
_atom_site_aniso_U_33
_atom_site_aniso_U_23
_atom_site_aniso_U_13
_atom_site_aniso_U_12
Nb1 0.02356(19) 0.0288(2) 0.0284(2) -0.00213(16) 0.00443(16) -0.00058(15)
Nb2 0.0252(3) 0.0192(3) 0.0333(3) 0.000 0.000 -0.0007(2)
Nb3 0.02318(19) 0.0283(2) 0.0235(2) 0.00048(16) -0.00325(15) 0.00000(15)
Nb4 0.0256(3) 0.0191(3) 0.0347(3) 0.000 0.000 -0.0017(2)
Cu1 0.0227(4) 0.0326(4) 0.0574(6) 0.000 0.000 -0.0075(3)
Cu2 0.0259(4) 0.0343(5) 0.0773(7) 0.000 0.000 0.0096(4)
Cu3 0.0581(4) 0.0497(4) 0.0602(5) 0.0023(4) 0.0104(4) 0.0111(3)
O1 0.0358(18) 0.055(2) 0.043(2) -0.0039(18) 0.0152(16) 0.0004(16)
O2 0.046(3) 0.022(2) 0.066(3) 0.000 0.000 -0.002(2)
O3 0.0346(17) 0.054(2) 0.0347(18) 0.0001(17) -0.0108(15) 0.0025(16)
O4 0.049(3) 0.021(2) 0.069(4) 0.000 0.000 -0.004(2)
O5 0.0192(19) 0.032(2) 0.032(2) 0.000 0.000 0.0025(18)
O6 0.0313(16) 0.0436(19) 0.0216(16) -0.0012(14) 0.0017(13) 0.0013(14)
O7 0.0226(15) 0.0299(16) 0.0414(19) 0.0060(15) 0.0041(14) -0.0035(12)
O8 0.0275(15) 0.0259(16) 0.0363(17) 0.0067(14) -0.0030(14) 0.0026(13)
O9 0.0271(15) 0.0278(16) 0.0443(19) -0.0083(15) 0.0066(15) 0.0017(13)
O10 0.0305(16) 0.0269(16) 0.0364(17) -0.0049(14) -0.0051(14) -0.0057(13)
O11 0.018(2) 0.029(2) 0.040(3) 0.000 0.000 -0.0007(17)
O12 0.022(2) 0.022(2) 0.025(2) 0.000 0.000 -0.0005(16)
N1 0.036(2) 0.033(2) 0.096(4) 0.006(3) 0.020(3) -0.0057(19)
N2 0.032(2) 0.034(3) 0.145(6) -0.024(3) 0.014(3) 0.005(2)
N3 0.071(3) 0.056(3) 0.047(3) 0.016(2) 0.011(3) 0.025(3)
N4 0.089(5) 0.105(5) 0.085(5) 0.013(4) -0.008(4) -0.017(4)
N5 0.186(8) 0.048(3) 0.053(4) 0.012(3) 0.008(4) 0.013(4)
N6 0.065(3) 0.081(4) 0.063(3) 0.036(3) 0.023(3) 0.028(3)
C1 0.060(4) 0.046(3) 0.096(5) 0.013(4) 0.035(4) -0.005(3)
C2 0.094(5) 0.060(4) 0.108(6) 0.015(4) 0.057(5) -0.005(4)
C3 0.066(4) 0.058(5) 0.213(10) 0.001(6) 0.081(6) -0.010(4)
C4 0.040(3) 0.053(4) 0.195(10) -0.008(6) 0.044(5) -0.009(3)
C5 0.030(3) 0.029(3) 0.153(7) 0.004(3) 0.015(3) -0.004(2)
C6 0.047(3) 0.058(4) 0.135(7) -0.041(4) 0.032(4) -0.003(3)
C7 0.081(5) 0.057(4) 0.163(8) -0.040(5) 0.055(5) -0.012(4)
C8 0.051(4) 0.041(4) 0.281(13) -0.037(6) 0.071(6) 0.001(3)
C9 0.035(3) 0.031(3) 0.248(12) -0.016(6) 0.031(6) 0.003(3)
C10 0.031(3) 0.023(2) 0.183(9) -0.008(4) 0.012(4) 0.002(2)
C11 0.114(7) 0.166(10) 0.094(6) -0.007(6) 0.054(6) 0.058(7)
O1W 0.074(5) 0.134(8) 0.159(10) 0.000 0.000 0.029(6)
O2W 0.151(10) 0.167(11) 0.112(8) 0.000 0.000 0.029(9)
O3W 0.082(6) 0.126(8) 0.009(3) -0.002(4) 0.017(4) -0.026(6)
O4W 0.021(4) 0.170(11) 0.088(7) -0.041(7) -0.029(4) 0.003(5)
O5W 0.076(10) 0.043(8) 0.178(19) 0.000 0.000 -0.013(7)
O6W 0.067(6) 0.085(7) 0.154(13) 0.031(7) 0.005(6) -0.009(5)
O7W 0.096(9) 0.239(18) 0.056(7) 0.036(9) -0.026(6) -0.015(10)
O8W 0.030(7) 0.050(8) 0.37(4) 0.000 0.000 -0.016(6)
O9W 0.045(5) 0.136(10) 0.155(11) -0.012(9) 0.019(6) 0.033(6)
O10W 0.18(2) 0.20(2) 0.057(10) 0.000 0.000 -0.026(19)

loop_
_atom_type_symbol
_atom_type_description
_atom_type_scat_dispersion_real
_atom_type_scat_dispersion_imag
_atom_type_scat_source
C C 0.0033 0.0016 'International Tables Vol C Tables 4.2.6.8 and 6.1.1.4'
H H 0.0000 0.0000 'International Tables Vol C Tables 4.2.6.8 and 6.1.1.4'
N N 0.0061 0.0033 'International Tables Vol C Tables 4.2.6.8 and 6.1.1.4'
O O 0.0106 0.0060 'International Tables Vol C Tables 4.2.6.8 and 6.1.1.4'
Cu Cu 0.3201 1.2651 'International Tables Vol C Tables 4.2.6.8 and 6.1.1.4'
Nb Nb -2.0727 0.6215 'International Tables Vol C Tables 4.2.6.8 and 6.1.1.4'

loop_
_geom_angle_atom_site_label_1
_geom_angle_atom_site_label_2
_geom_angle_atom_site_label_3
_geom_angle
_geom_angle_site_symmetry_1
_geom_angle_site_symmetry_3
O1 Nb1 O6 102.64(16) . .
O1 Nb1 O11 102.18(16) . .
O6 Nb1 O11 155.18(14) . .
O1 Nb1 O7 101.86(15) . .
O6 Nb1 O7 90.84(13) . .
O11 Nb1 O7 83.63(16) . .
O1 Nb1 O9 102.37(15) . .
O6 Nb1 O9 91.39(14) . .
O11 Nb1 O9 83.77(16) . .
O7 Nb1 O9 154.55(13) . .
O1 Nb1 O12 179.67(15) . .
O6 Nb1 O12 77.04(11) . .
O11 Nb1 O12 78.15(12) . .
O7 Nb1 O12 78.11(13) . .
O9 Nb1 O12 77.70(13) . .
O1 Nb1 Cu1 96.34(13) . .
O6 Nb1 Cu1 127.63(10) . .
O11 Nb1 Cu1 48.30(12) . .
O7 Nb1 Cu1 37.22(9) . .
O9 Nb1 Cu1 131.36(10) . .
O12 Nb1 Cu1 83.83(9) . .
O1 Nb1 Cu2 96.67(13) . .
O6 Nb1 Cu2 127.28(10) . .
O11 Nb1 Cu2 49.40(12) . .
O7 Nb1 Cu2 132.28(10) . .
O9 Nb1 Cu2 36.28(10) . .
O12 Nb1 Cu2 83.57(9) . .
Cu1 Nb1 Cu2 97.62(2) . .
O1 Nb1 Nb3 134.88(13) . .
O6 Nb1 Nb3 32.24(9) . .
O11 Nb1 Nb3 122.94(10) . .
O7 Nb1 Nb3 84.31(8) . .
O9 Nb1 Nb3 84.14(9) . .
O12 Nb1 Nb3 44.79(7) . .
Cu1 Nb1 Nb3 112.64(2) . .
Cu2 Nb1 Nb3 111.98(2) . .
O2 Nb2 O8 103.12(14) . .
O2 Nb2 O8 103.12(14) . 6
O8 Nb2 O8 95.38(19) . 6
O2 Nb2 O7 101.08(16) . 6
O8 Nb2 O7 153.85(13) . 6
O8 Nb2 O7 88.63(13) 6 6
O2 Nb2 O7 101.08(16) . .
O8 Nb2 O7 88.63(13) . .
O8 Nb2 O7 153.85(13) 6 .
O7 Nb2 O7 77.08(18) 6 .
O2 Nb2 O12 177.7(2) . .
O8 Nb2 O12 78.42(11) . .
O8 Nb2 O12 78.42(11) 6 .
O7 Nb2 O12 77.11(11) 6 .
O7 Nb2 O12 77.11(11) . .
O2 Nb2 Cu1 90.63(17) . .
O8 Nb2 Cu1 129.14(10) . .
O8 Nb2 Cu1 129.14(10) 6 .
O7 Nb2 Cu1 40.51(9) 6 .
O7 Nb2 Cu1 40.51(9) . .
O12 Nb2 Cu1 87.03(10) . .
O2 Nb2 Nb3 136.30(12) . .
O8 Nb2 Nb3 33.24(9) . .
O8 Nb2 Nb3 84.95(10) 6 .
O7 Nb2 Nb3 122.21(9) 6 .
O7 Nb2 Nb3 84.40(9) . .
O12 Nb2 Nb3 45.32(7) . .
Cu1 Nb2 Nb3 117.54(2) . .
O2 Nb2 Nb3 136.30(12) . 6
O8 Nb2 Nb3 84.95(10) . 6
O8 Nb2 Nb3 33.24(9) 6 6
O7 Nb2 Nb3 84.40(9) 6 6
O7 Nb2 Nb3 122.21(9) . 6
O12 Nb2 Nb3 45.32(7) . 6
Cu1 Nb2 Nb3 117.54(2) . 6
Nb3 Nb2 Nb3 60.791(17) . 6
O3 Nb3 O5 104.92(16) . .
O3 Nb3 O6 101.10(15) . .
O5 Nb3 O6 153.98(14) . .
O3 Nb3 O8 101.90(15) . .
O5 Nb3 O8 89.04(16) . .
O6 Nb3 O8 85.20(13) . .
O3 Nb3 O10 101.88(15) . .
O5 Nb3 O10 88.77(16) . .
O6 Nb3 O10 86.31(13) . .
O8 Nb3 O10 155.87(13) . .
O3 Nb3 O12 177.96(14) . .
O5 Nb3 O12 77.11(12) . .
O6 Nb3 O12 76.87(11) . .
O8 Nb3 O12 78.11(14) . .
O10 Nb3 O12 77.98(13) . .
O3 Nb3 Nb4 133.80(12) . .
O5 Nb3 Nb4 79.90(12) . .
O6 Nb3 Nb4 82.48(9) . .
O8 Nb3 Nb4 124.26(9) . .
O10 Nb3 Nb4 31.95(9) . .
O12 Nb3 Nb4 46.15(10) . .
O3 Nb3 Nb2 133.72(12) . .
O5 Nb3 Nb2 79.89(12) . .
O6 Nb3 Nb2 81.91(9) . .
O8 Nb3 Nb2 31.87(9) . .
O10 Nb3 Nb2 124.36(9) . .
O12 Nb3 Nb2 46.38(10) . .
Nb4 Nb3 Nb2 92.481(15) . .
O3 Nb3 Nb1 132.20(12) . .
O5 Nb3 Nb1 122.87(10) . .
O6 Nb3 Nb1 31.11(9) . .
O8 Nb3 Nb1 80.33(9) . .
O10 Nb3 Nb1 80.74(9) . .
O12 Nb3 Nb1 45.76(7) . .
Nb4 Nb3 Nb1 62.228(14) . .
Nb2 Nb3 Nb1 62.142(13) . .
O3 Nb3 Nb3 137.37(12) . 6
O5 Nb3 Nb3 32.45(10) . 6
O6 Nb3 Nb3 121.53(9) . 6
O8 Nb3 Nb3 82.82(10) . 6
O10 Nb3 Nb3 82.50(10) . 6
O12 Nb3 Nb3 44.66(7) . 6
Nb4 Nb3 Nb3 59.464(9) . 6
Nb2 Nb3 Nb3 59.604(8) . 6
Nb1 Nb3 Nb3 90.426(10) . 6
O4 Nb4 O10 103.23(15) . .
O4 Nb4 O10 103.23(15) . 6
O10 Nb4 O10 95.1(2) . 6
O4 Nb4 O9 99.90(16) . 6
O10 Nb4 O9 154.75(13) . 6
O10 Nb4 O9 89.31(14) 6 6
O4 Nb4 O9 99.90(16) . .
O10 Nb4 O9 89.31(14) . .
O10 Nb4 O9 154.75(13) 6 .
O9 Nb4 O9 76.78(19) 6 .
O4 Nb4 O12 176.3(2) . .
O10 Nb4 O12 79.18(11) . .
O10 Nb4 O12 79.18(11) 6 .
O9 Nb4 O12 77.26(11) 6 .
O9 Nb4 O12 77.26(11) . .
O4 Nb4 Cu2 88.08(18) . .
O10 Nb4 Cu2 129.96(10) . .
O10 Nb4 Cu2 129.96(10) 6 .
O9 Nb4 Cu2 40.67(9) 6 .
O9 Nb4 Cu2 40.67(9) . .
O12 Nb4 Cu2 88.26(10) . .
O4 Nb4 Nb3 136.95(12) . .
O10 Nb4 Nb3 33.74(10) . .
O10 Nb4 Nb3 85.31(10) 6 .
O9 Nb4 Nb3 122.58(9) 6 .
O9 Nb4 Nb3 84.69(9) . .
O12 Nb4 Nb3 45.56(7) . .
Cu2 Nb4 Nb3 118.70(2) . .
O4 Nb4 Nb3 136.95(12) . 6
O10 Nb4 Nb3 85.31(10) . 6
O10 Nb4 Nb3 33.74(10) 6 6
O9 Nb4 Nb3 84.69(9) 6 6
O9 Nb4 Nb3 122.58(9) . 6
O12 Nb4 Nb3 45.56(7) . 6
Cu2 Nb4 Nb3 118.70(2) . 6
Nb3 Nb4 Nb3 61.073(17) . 6
O7 Cu1 O7 82.95(19) . 6
O7 Cu1 N1 175.36(17) . 6
O7 Cu1 N1 97.83(19) 6 6
O7 Cu1 N1 97.83(19) . .
O7 Cu1 N1 175.36(17) 6 .
N1 Cu1 N1 81.0(3) 6 .
O7 Cu1 O11 77.31(12) . .
O7 Cu1 O11 77.31(12) 6 .
N1 Cu1 O11 107.33(16) 6 .
N1 Cu1 O11 107.33(16) . .
O7 Cu1 Nb2 43.67(10) . .
O7 Cu1 Nb2 43.67(10) 6 .
N1 Cu1 Nb2 135.17(16) 6 .
N1 Cu1 Nb2 135.17(16) . .
O11 Cu1 Nb2 88.07(10) . .
O7 Cu1 Nb1 38.85(9) . .
O7 Cu1 Nb1 86.28(10) 6 .
N1 Cu1 Nb1 145.66(14) 6 .
N1 Cu1 Nb1 97.21(16) . .
O11 Cu1 Nb1 40.18(6) . .
Nb2 Cu1 Nb1 67.661(19) . .
O7 Cu1 Nb1 86.28(10) . 6
O7 Cu1 Nb1 38.85(9) 6 6
N1 Cu1 Nb1 97.21(16) 6 6
N1 Cu1 Nb1 145.66(14) . 6
O11 Cu1 Nb1 40.18(6) . 6
Nb2 Cu1 Nb1 67.661(19) . 6
Nb1 Cu1 Nb1 65.23(2) . 6
O9 Cu2 O9 82.39(19) . 6
O9 Cu2 N2 177.29(19) . 6
O9 Cu2 N2 98.4(2) 6 6
O9 Cu2 N2 98.4(2) . .
O9 Cu2 N2 177.29(19) 6 .
N2 Cu2 N2 80.8(4) 6 .
O9 Cu2 O11 75.72(12) . .
O9 Cu2 O11 75.72(12) 6 .
N2 Cu2 O11 106.98(17) 6 .
N2 Cu2 O11 106.98(17) . .
O9 Cu2 Nb4 43.72(10) . .
O9 Cu2 Nb4 43.72(10) 6 .
N2 Cu2 Nb4 135.87(19) 6 .
N2 Cu2 Nb4 135.87(19) . .
O11 Cu2 Nb4 87.03(10) . .
O9 Cu2 Nb1 37.90(9) . .
O9 Cu2 Nb1 84.90(10) 6 .
N2 Cu2 Nb1 144.66(15) 6 .
N2 Cu2 Nb1 97.30(19) . .
O11 Cu2 Nb1 39.52(5) . .
Nb4 Cu2 Nb1 67.09(2) . .
O9 Cu2 Nb1 84.90(10) . 6
O9 Cu2 Nb1 37.90(9) 6 6
N2 Cu2 Nb1 97.30(19) 6 6
N2 Cu2 Nb1 144.66(15) . 6
O11 Cu2 Nb1 39.52(6) . 6
Nb4 Cu2 Nb1 67.09(2) . 6
Nb1 Cu2 Nb1 64.22(2) . 6
N3 Cu3 N5 178.8(3) . .
N3 Cu3 N6 96.2(2) . .
N5 Cu3 N6 85.0(3) . .
N3 Cu3 N4 83.7(3) . .
N5 Cu3 N4 95.1(3) . .
N6 Cu3 N4 179.4(3) . .
Nb3 O5 Nb3 115.1(2) 6 .
Nb1 O6 Nb3 116.65(16) . .
Cu1 O7 Nb1 103.93(14) . .
Cu1 O7 Nb2 95.81(15) . .
Nb1 O7 Nb2 112.58(14) . .
Nb2 O8 Nb3 114.89(15) . .
Cu2 O9 Nb1 105.82(15) . .
Cu2 O9 Nb4 95.61(15) . .
Nb1 O9 Nb4 112.43(14) . .
Nb4 O10 Nb3 114.31(15) . .
Nb1 O11 Nb1 113.27(19) . 6
Nb1 O11 Cu1 91.53(14) . .
Nb1 O11 Cu1 91.53(14) 6 .
Nb1 O11 Cu2 91.08(13) . .
Nb1 O11 Cu2 91.08(13) 6 .
Cu1 O11 Cu2 175.3(2) . .
Nb3 O12 Nb3 90.68(14) . 6
Nb3 O12 Nb4 88.28(12) . .
Nb3 O12 Nb4 88.28(12) 6 .
Nb3 O12 Nb1 179.8(2) . 6
Nb3 O12 Nb1 89.443(14) 6 6
Nb4 O12 Nb1 91.90(12) . 6
Nb3 O12 Nb1 89.443(14) . .
Nb3 O12 Nb1 179.8(2) 6 .
Nb4 O12 Nb1 91.90(12) . .
Nb1 O12 Nb1 90.44(14) 6 .
Nb3 O12 Nb2 88.30(12) . .
Nb3 O12 Nb2 88.30(12) 6 .
Nb4 O12 Nb2 175.14(19) . .
Nb1 O12 Nb2 91.53(12) 6 .
Nb1 O12 Nb2 91.53(12) . .
C1 N1 C5 119.7(6) . .
C1 N1 Cu1 125.3(4) . .
C5 N1 Cu1 114.9(5) . .
C6 N2 C10 119.1(6) . .
C6 N2 Cu2 125.4(5) . .
C10 N2 Cu2 115.5(6) . .
C11 N3 Cu3 112.0(6) . .
C11 N3 H3B 109.2 . .
Cu3 N3 H3B 109.2 . .
C11 N3 H3C 109.2 . .
Cu3 N3 H3C 109.2 . .
H3B N3 H3C 107.9 . .
C12 N4 Cu3 108.2(8) . .
C12 N4 H4B 110.1 . .
Cu3 N4 H4B 110.1 . .
C12 N4 H4C 110.1 . .
Cu3 N4 H4C 110.1 . .
H4B N4 H4C 108.4 . .
C13 N5 Cu3 110.2(7) . .
C13 N5 H5A 109.6 . .
Cu3 N5 H5A 109.6 . .
C13 N5 H5B 109.6 . .
Cu3 N5 H5B 109.6 . .
H5A N5 H5B 108.1 . .
C14 N6 Cu3 106.2(6) . .
C14 N6 H6B 110.5 . .
Cu3 N6 H6B 110.5 . .
C14 N6 H6C 110.5 . .
Cu3 N6 H6C 110.5 . .
H6B N6 H6C 108.7 . .
N1 C1 C2 120.2(7) . .
N1 C1 H1A 119.9 . .
C2 C1 H1A 119.9 . .
C3 C2 C1 119.6(9) . .
C3 C2 H2A 120.2 . .
C1 C2 H2A 120.2 . .
C4 C3 C2 120.1(8) . .
C4 C3 H3A 119.9 . .
C2 C3 H3A 119.9 . .
C3 C4 C5 118.6(8) . .
C3 C4 H4A 120.7 . .
C5 C4 H4A 120.7 . .
N1 C5 C4 121.8(8) . .
N1 C5 C5 114.4(4) . 6
C4 C5 C5 123.9(6) . 6
N2 C6 C7 121.2(8) . .
N2 C6 H6A 119.4 . .
C7 C6 H6A 119.4 . .
C8 C7 C6 118.3(10) . .
C8 C7 H7A 120.8 . .
C6 C7 H7A 120.8 . .
C9 C8 C7 120.8(8) . .
C9 C8 H8A 119.6 . .
C7 C8 H8A 119.6 . .
C8 C9 C10 118.6(9) . .
C8 C9 H9A 120.7 . .
C10 C9 H9A 120.7 . .
N2 C10 C9 122.0(9) . .
N2 C10 C10 113.9(5) . 6
C9 C10 C10 124.1(6) . 6
C12 C11 N3 112.7(9) . .
C12 C11 H11A 109.0 . .
N3 C11 H11A 109.0 . .
C12 C11 H11B 109.0 . .
N3 C11 H11B 109.0 . .
H11A C11 H11B 107.8 . .
C11 C12 N4 122.0(12) . .
C11 C12 H12A 106.8 . .
N4 C12 H12A 106.8 . .
C11 C12 H12B 106.8 . .
N4 C12 H12B 106.8 . .
H12A C12 H12B 106.7 . .
C14 C13 N5 118.0(11) . .
C14 C13 H13A 107.8 . .
N5 C13 H13A 107.8 . .
C14 C13 H13B 107.8 . .
N5 C13 H13B 107.8 . .
H13A C13 H13B 107.1 . .
C13 C14 N6 116.6(11) . .
C13 C14 H14A 108.1 . .
N6 C14 H14A 108.1 . .
C13 C14 H14B 108.1 . .
N6 C14 H14B 108.1 . .
H14A C14 H14B 107.3 . .

loop_
_geom_bond_atom_site_label_1
_geom_bond_atom_site_label_2
_geom_bond_distance
_geom_bond_site_symmetry_2
Nb1 O1 1.766(4) .
Nb1 O6 1.932(3) .
Nb1 O11 2.035(2) .
Nb1 O7 2.038(3) .
Nb1 O9 2.041(3) .
Nb1 O12 2.394(3) .
Nb1 Cu1 3.1530(8) .
Nb1 Cu2 3.1973(9) .
Nb1 Nb3 3.3416(6) .
Nb2 O2 1.785(5) .
Nb2 O8 1.926(3) .
Nb2 O8 1.926(3) 6
Nb2 O7 2.089(3) 6
Nb2 O7 2.089(3) .
Nb2 O12 2.397(4) .
Nb2 Cu1 3.0092(10) .
Nb2 Nb3 3.3097(6) .
Nb2 Nb3 3.3097(6) 6
Nb3 O3 1.778(3) .
Nb3 O5 1.984(2) .
Nb3 O6 1.995(3) .
Nb3 O8 2.000(3) .
Nb3 O10 2.009(3) .
Nb3 O12 2.354(3) .
Nb3 Nb4 3.2959(6) .
Nb3 Nb3 3.3492(8) 6
Nb4 O4 1.784(5) .
Nb4 O10 1.914(3) .
Nb4 O10 1.914(3) 6
Nb4 O9 2.085(3) 6
Nb4 O9 2.085(3) .
Nb4 O12 2.378(4) .
Nb4 Cu2 3.0029(10) .
Nb4 Nb3 3.2959(6) 6
Cu1 O7 1.965(3) .
Cu1 O7 1.965(3) 6
Cu1 N1 1.994(5) 6
Cu1 N1 1.994(5) .
Cu1 O11 2.355(4) .
Cu1 Nb1 3.1530(8) 6
Cu2 O9 1.966(3) .
Cu2 O9 1.966(3) 6
Cu2 N2 1.979(6) 6
Cu2 N2 1.979(6) .
Cu2 O11 2.428(4) .
Cu2 Nb1 3.1973(9) 6
Cu3 N3 1.982(5) .
Cu3 N5 1.985(6) .
Cu3 N6 1.987(6) .
Cu3 N4 2.020(7) .
O5 Nb3 1.984(2) 6
O11 Nb1 2.035(2) 6
O12 Nb3 2.354(3) 6
O12 Nb1 2.394(3) 6
N1 C1 1.328(10) .
N1 C5 1.348(8) .
N2 C6 1.346(11) .
N2 C10 1.351(8) .
N3 C11 1.438(11) .
N3 H3B 0.9000 .
N3 H3C 0.9000 .
N4 C12 1.386(15) .
N4 H4B 0.9000 .
N4 H4C 0.9000 .
N5 C13 1.440(8) .
N5 H5A 0.9000 .
N5 H5B 0.9000 .
N6 C14 1.531(13) .
N6 H6B 0.9000 .
N6 H6C 0.9000 .
C1 C2 1.396(10) .
C1 H1A 0.9300 .
C2 C3 1.360(13) .
C2 H2A 0.9300 .
C3 C4 1.356(15) .
C3 H3A 0.9300 .
C4 C5 1.376(10) .
C4 H4A 0.9300 .
C5 C5 1.479(17) 6
C6 C7 1.388(10) .
C6 H6A 0.9300 .
C7 C8 1.377(14) .
C7 H7A 0.9300 .
C8 C9 1.359(16) .
C8 H8A 0.9300 .
C9 C10 1.372(11) .
C9 H9A 0.9300 .
C10 C10 1.469(18) 6
C11 C12 1.375(17) .
C11 H11A 0.9700 .
C11 H11B 0.9700 .
C12 H12A 0.9700 .
C12 H12B 0.9700 .
C13 C14 1.298(15) .
C13 H13A 0.9700 .
C13 H13B 0.9700 .
C14 H14A 0.9700 .
C14 H14B 0.9700 .
O6W O6W 1.24(3) 6
O9W O9W 1.67(3) 6_556
